data_7201630
loop_
_publ_author_name
'Ye, Junwei'
'Liu, Yu'
'Zhao, Yunfeng'
'Mu, Xiaoyue'
'Zhang, Ping'
'Wang, Yue'

_publ_section_title
;
 Porous lanthanide--copper coordination frameworks exhibiting
 reversible single-crystal-to-single-crystal transformation based on
 variable coordination number and geometry
;
_journal_issue 5
_journal_name_full CrystEngComm
_journal_page_first 598
_journal_paper_doi 10.1039/b712280b
_journal_volume 10
_journal_year 2008
_chemical_formula_sum 'C32 H16 Cu Er2 N4 O26'
_chemical_formula_weight 1270.56
_chemical_name_systematic
;
?
;
_space_group_IT_number 2
_symmetry_cell_setting triclinic
_symmetry_space_group_name_Hall '-P 1'
_symmetry_space_group_name_H-M 'P -1'
_atom_sites_solution_hydrogens geom
_atom_sites_solution_primary direct
_atom_sites_solution_secondary difmap
_audit_creation_method SHELXL-97
_cell_angle_alpha 70.27(3)
_cell_angle_beta 86.24(3)
_cell_angle_gamma 71.41(3)
_cell_formula_units_Z 1
_cell_length_a 9.779(2)
_cell_length_b 10.195(2)
_cell_length_c 10.951(2)
_cell_measurement_reflns_used 8946
_cell_measurement_temperature 293(2)
_cell_measurement_theta_max 27.49
_cell_measurement_theta_min 3.02
_cell_volume 973.0(4)
_computing_cell_refinement RAPID-AUTO
_computing_data_collection 'RAPID-AUTO (Rigaku, 1998)'
_computing_data_reduction RAPID-AUTO
_computing_molecular_graphics 'DIAMOND (Brandenburg, 1999) and SHELXP97'
_computing_publication_material SHELXL97
_computing_structure_refinement 'SHELXL97 (Sheldrick, 1997)'
_computing_structure_solution 'SHELXS97 (Sheldrick, 1997)'
_diffrn_ambient_temperature 293(2)
_diffrn_detector_area_resol_mean 10.0
_diffrn_measured_fraction_theta_full 0.979
_diffrn_measured_fraction_theta_max 0.979
_diffrn_measurement_device_type 'Rigaku RAXIS-RAPID'
_diffrn_measurement_method '\w scan'
_diffrn_radiation_monochromator graphite
_diffrn_radiation_source 'fine-focus sealed tube'
_diffrn_radiation_type MoK\a
_diffrn_radiation_wavelength 0.71073
_diffrn_reflns_av_R_equivalents 0.0342
_diffrn_reflns_av_sigmaI/netI 0.0454
_diffrn_reflns_limit_h_max 12
_diffrn_reflns_limit_h_min -11
_diffrn_reflns_limit_k_max 13
_diffrn_reflns_limit_k_min -11
_diffrn_reflns_limit_l_max 14
_diffrn_reflns_limit_l_min -14
_diffrn_reflns_number 9304
_diffrn_reflns_theta_full 27.48
_diffrn_reflns_theta_max 27.48
_diffrn_reflns_theta_min 3.03
_diffrn_standards_interval_count 0
_diffrn_standards_interval_time 0
_diffrn_standards_number 0
_exptl_absorpt_coefficient_mu 4.921
_exptl_absorpt_correction_T_max 0.3897
_exptl_absorpt_correction_T_min 0.2001
_exptl_absorpt_correction_type empirical
_exptl_absorpt_process_details 'Higashi (1995)'
_exptl_crystal_colour greenish
_exptl_crystal_density_diffrn 2.168
_exptl_crystal_density_meas ?
_exptl_crystal_density_method .
_exptl_crystal_description block
_exptl_crystal_F_000 609
_exptl_crystal_size_max 0.48
_exptl_crystal_size_mid 0.31
_exptl_crystal_size_min 0.24
_refine_diff_density_max 2.992
_refine_diff_density_min -2.702
_refine_diff_density_rms 0.283
_refine_ls_extinction_coef 0
_refine_ls_extinction_method none
_refine_ls_goodness_of_fit_ref 0.994
_refine_ls_hydrogen_treatment constr
_refine_ls_matrix_type full
_refine_ls_number_parameters 295
_refine_ls_number_reflns 4373
_refine_ls_number_restraints 12
_refine_ls_restrained_S_all 0.995
_refine_ls_R_factor_all 0.0468
_refine_ls_R_factor_gt 0.0428
_refine_ls_shift/su_max 0.190
_refine_ls_shift/su_mean 0.004
_refine_ls_structure_factor_coef Fsqd
_refine_ls_weighting_details 'calc w=1/[\s^2^(Fo^2^)+(0.1113P)^2^+2.6293P] where P=(Fo^2^+2Fc^2^)/3'
_refine_ls_weighting_scheme calc
_refine_ls_wR_factor_gt 0.1294
_refine_ls_wR_factor_ref 0.1383
_reflns_number_gt 4056
_reflns_number_total 4373
_reflns_threshold_expression >2sigma(I)
_cod_data_source_file b712280b.txt
_cod_data_source_block 8b
_cod_depositor_comments
;
The following automatic conversions were performed:
'_symmetry_cell_setting' value 'Triclinic' changed to 'triclinic'
according to '/home/saulius/struct/CIF-dictionaries/cif_core.dic'
dictionary named 'cif_core.dic' version 2.4.1 from 2010-06-29.

Automatic conversion script
Id: cif_fix_enum 1527 2010-12-29 10:47:43Z saulius 
;
_cod_original_cell_volume 973.0(3)
_cod_original_sg_symbol_H-M 'P-1 '
_cod_database_code 7201630

loop_
_symmetry_equiv_pos_as_xyz
'x, y, z'
'-x, -y, -z'

loop_
_atom_site_label
_atom_site_type_symbol
_atom_site_fract_x
_atom_site_fract_y
_atom_site_fract_z
_atom_site_U_iso_or_equiv
_atom_site_adp_type
_atom_site_occupancy
_atom_site_symmetry_multiplicity
_atom_site_calc_flag
_atom_site_refinement_flags
_atom_site_disorder_assembly
_atom_site_disorder_group
Er1 Er 0.403112(14) 0.406413(13) 0.419137(12) 0.01474(4) Uani 1 1 d . . .
Cu1 Cu 0.5000 0.0000 1.5000 0.01671(14) Uani 1 2 d S . .
O1 O 0.3356(3) 0.1752(2) 0.4986(3) 0.0212(6) Uani 1 1 d . . .
O2 O 0.1656(3) 0.3833(3) 0.4674(3) 0.0290(7) Uani 1 1 d . . .
O3 O -0.3593(3) 0.3869(2) 0.5193(2) 0.0189(6) Uani 1 1 d . . .
O4 O -0.3829(3) 0.1901(3) 0.4971(3) 0.0227(6) Uani 1 1 d . . .
O5 O -0.0148(4) -0.2607(4) 0.7910(5) 0.0791(17) Uani 1 1 d . . .
O6 O 0.2028(4) -0.2758(4) 0.7650(4) 0.0579(13) Uani 1 1 d . . .
O7 O 0.3842(3) 0.3391(3) 0.6426(2) 0.0258(6) Uani 1 1 d . . .
O8 O 0.4832(3) 0.4547(3) 0.7369(2) 0.0238(6) Uani 1 1 d . . .
O9 O 0.4276(3) 0.3110(3) 1.2491(2) 0.0269(7) Uani 1 1 d . . .
O10 O 0.4897(3) 0.0657(3) 1.3168(3) 0.0303(8) Uani 1 1 d . . .
O11 O 0.2395(4) -0.1320(4) 1.1067(4) 0.0518(5) Uani 1 1 d U . .
O12 O 0.2041(6) -0.0535(6) 0.9063(6) 0.0837(6) Uani 1 1 d U . .
O13 O 0.2228(3) 0.5844(3) 0.2584(3) 0.0338(8) Uani 1 1 d . . .
N1 N 0.0766(4) -0.2051(3) 0.7506(4) 0.0321(10) Uani 1 1 d . . .
N2 N 0.2421(5) -0.0444(4) 1.0033(4) 0.0446(10) Uani 1 1 d . . .
C1 C 0.0965(3) 0.1684(3) 0.5610(3) 0.0167(8) Uani 1 1 d . . .
C2 C -0.0506(3) 0.2472(3) 0.5354(3) 0.0175(8) Uani 1 1 d . . .
H2 H -0.0799 0.3485 0.4950 0.021 Uiso 1 1 calc R . .
C3 C -0.1532(3) 0.1744(3) 0.5700(3) 0.0156(7) Uani 1 1 d . . .
C4 C -0.1088(4) 0.0244(4) 0.6384(4) 0.0196(8) Uani 1 1 d . . .
H4 H -0.1759 -0.0262 0.6600 0.024 Uiso 1 1 calc R . .
C5 C 0.0339(4) -0.0480(4) 0.6738(4) 0.0224(9) Uani 1 1 d . . .
C6 C 0.1411(4) 0.0196(4) 0.6332(3) 0.0184(8) Uani 1 1 d . . .
H6 H 0.2383 -0.0332 0.6537 0.022 Uiso 1 1 calc R . .
C7 C 0.2039(4) 0.2479(4) 0.5070(3) 0.0185(8) Uani 1 1 d . . .
C8 C -0.3076(3) 0.2541(3) 0.5285(3) 0.0146(7) Uani 1 1 d . . .
C9 C 0.3829(4) 0.2749(4) 0.8696(3) 0.0208(8) Uani 1 1 d . . .
C10 C 0.4176(4) 0.2898(4) 0.9846(3) 0.0196(8) Uani 1 1 d . . .
H10 H 0.4503 0.3670 0.9816 0.023 Uiso 1 1 calc R . .
C11 C 0.4034(4) 0.1895(3) 1.1038(3) 0.0201(8) Uani 1 1 d . . .
C12 C 0.3503(4) 0.0779(4) 1.1066(3) 0.0244(9) Uani 1 1 d . . .
H12 H 0.3459 0.0066 1.1853 0.029 Uiso 1 1 calc R . .
C13 C 0.3044(4) 0.0726(4) 0.9940(4) 0.0272(9) Uani 1 1 d . . .
C14 C 0.3213(4) 0.1660(4) 0.8739(4) 0.0270(9) Uani 1 1 d . . .
H14 H 0.2931 0.1576 0.7982 0.032 Uiso 1 1 calc R . .
C15 C 0.4177(4) 0.3651(3) 0.7380(3) 0.0189(8) Uani 1 1 d . . .
C16 C 0.4433(4) 0.1930(4) 1.2327(3) 0.0188(8) Uani 1 1 d . . .
H13A H 0.2391 0.6496 0.1972 0.023 Uiso 1 1 d . . .
H13B H 0.1469 0.5705 0.2571 0.023 Uiso 1 1 d . . .

loop_
_atom_site_aniso_label
_atom_site_aniso_U_11
_atom_site_aniso_U_22
_atom_site_aniso_U_33
_atom_site_aniso_U_23
_atom_site_aniso_U_13
_atom_site_aniso_U_12
Er1 0.01579(7) 0.01523(6) 0.01419(7) -0.00382(5) 0.00152(5) -0.00755(5)
Cu1 0.0192(3) 0.0158(2) 0.0115(2) -0.00351(17) 0.00062(19) -0.00193(19)
O1 0.0169(11) 0.0172(9) 0.0292(11) -0.0098(8) 0.0056(9) -0.0038(8)
O2 0.0169(11) 0.0185(10) 0.0483(16) -0.0061(10) 0.0011(11) -0.0066(9)
O3 0.0166(10) 0.0150(9) 0.0257(11) -0.0087(8) -0.0021(9) -0.0030(8)
O4 0.0153(10) 0.0262(10) 0.0315(12) -0.0124(9) 0.0015(9) -0.0102(8)
O5 0.048(2) 0.0314(16) 0.110(4) 0.032(2) 0.013(2) -0.0107(15)
O6 0.0375(18) 0.0300(16) 0.072(3) 0.0101(17) 0.0059(18) 0.0044(14)
O7 0.0390(13) 0.0318(10) 0.0146(10) -0.0078(8) 0.0076(10) -0.0230(9)
O8 0.0327(12) 0.0287(10) 0.0177(10) -0.0069(8) 0.0043(9) -0.0217(8)
O9 0.0429(14) 0.0234(10) 0.0165(11) -0.0065(8) 0.0012(10) -0.0135(10)
O10 0.0462(16) 0.0224(11) 0.0157(11) -0.0046(9) -0.0020(11) -0.0034(11)
O11 0.0536(7) 0.0510(7) 0.0521(7) -0.0159(5) 0.0027(6) -0.0197(5)
O12 0.0851(7) 0.0838(7) 0.0837(7) -0.0276(5) 0.0025(6) -0.0290(5)
O13 0.0375(14) 0.0280(12) 0.0307(14) 0.0022(10) -0.0098(12) -0.0142(10)
N1 0.0325(17) 0.0179(13) 0.0359(18) 0.0010(12) 0.0059(14) -0.0061(12)
N2 0.079(2) 0.0579(15) 0.0204(15) -0.0108(12) 0.0098(15) -0.0563(13)
C1 0.0084(12) 0.0230(13) 0.0213(14) -0.0092(11) 0.0005(11) -0.0068(10)
C2 0.0114(13) 0.0163(12) 0.0240(15) -0.0039(11) 0.0056(11) -0.0073(10)
C3 0.0126(13) 0.0165(11) 0.0232(14) -0.0114(10) 0.0041(11) -0.0073(10)
C4 0.0121(13) 0.0199(13) 0.0261(16) -0.0057(11) 0.0040(12) -0.0067(11)
C5 0.0261(17) 0.0168(13) 0.0197(15) -0.0011(11) 0.0031(13) -0.0066(12)
C6 0.0103(13) 0.0240(13) 0.0214(14) -0.0077(11) 0.0016(11) -0.0062(11)
C7 0.0192(14) 0.0235(13) 0.0152(13) -0.0071(10) 0.0008(11) -0.0092(11)
C8 0.0149(13) 0.0159(11) 0.0161(13) -0.0073(10) 0.0021(11) -0.0072(10)
C9 0.0274(16) 0.0196(13) 0.0170(14) -0.0042(11) 0.0025(12) -0.0118(11)
C10 0.0236(15) 0.0215(13) 0.0173(14) -0.0066(11) 0.0057(12) -0.0130(11)
C11 0.0268(16) 0.0187(12) 0.0186(14) -0.0069(10) -0.0023(12) -0.0108(11)
C12 0.0406(19) 0.0200(13) 0.0154(14) -0.0047(11) 0.0077(13) -0.0157(13)
C13 0.0361(16) 0.0344(14) 0.0205(16) -0.0066(12) 0.0093(14) -0.0280(12)
C14 0.0438(18) 0.0318(14) 0.0151(14) -0.0078(11) 0.0044(14) -0.0254(13)
C15 0.0262(15) 0.0196(12) 0.0139(13) -0.0036(10) 0.0038(12) -0.0137(11)
C16 0.0218(15) 0.0213(13) 0.0128(13) -0.0037(11) 0.0057(11) -0.0093(11)

loop_
_atom_type_symbol
_atom_type_description
_atom_type_scat_dispersion_real
_atom_type_scat_dispersion_imag
_atom_type_scat_source
C C 0.0033 0.0016 'International Tables Vol C Tables 4.2.6.8 and 6.1.1.4'
H H 0.0000 0.0000 'International Tables Vol C Tables 4.2.6.8 and 6.1.1.4'
Cu Cu 0.3201 1.2651 'International Tables Vol C Tables 4.2.6.8 and 6.1.1.4'
Er Er -0.2586 4.9576 'International Tables Vol C Tables 4.2.6.8 and 6.1.1.4'
N N 0.0061 0.0033 'International Tables Vol C Tables 4.2.6.8 and 6.1.1.4'
O O 0.0106 0.0060 'International Tables Vol C Tables 4.2.6.8 and 6.1.1.4'

loop_
_geom_angle_atom_site_label_1
_geom_angle_atom_site_label_2
_geom_angle_atom_site_label_3
_geom_angle
_geom_angle_site_symmetry_1
_geom_angle_site_symmetry_3
_geom_angle_publ_flag
O8 Er1 O7 137.33(11) 2_666 . ?
O8 Er1 O3 77.99(10) 2_666 2_566 ?
O7 Er1 O3 70.99(9) . 2_566 ?
O8 Er1 O9 75.58(10) 2_666 1_554 ?
O7 Er1 O9 141.28(9) . 1_554 ?
O3 Er1 O9 147.43(8) 2_566 1_554 ?
O8 Er1 O13 72.59(10) 2_666 . ?
O7 Er1 O13 126.56(10) . . ?
O3 Er1 O13 78.68(10) 2_566 . ?
O9 Er1 O13 75.51(10) 1_554 . ?
O8 Er1 O2 140.20(9) 2_666 . ?
O7 Er1 O2 72.21(11) . . ?
O3 Er1 O2 94.77(10) 2_566 . ?
O9 Er1 O2 93.48(12) 1_554 . ?
O13 Er1 O2 67.62(10) . . ?
O8 Er1 O4 95.96(9) 2_666 1_655 ?
O7 Er1 O4 77.86(10) . 1_655 ?
O3 Er1 O4 122.77(9) 2_566 1_655 ?
O9 Er1 O4 78.92(10) 1_554 1_655 ?
O13 Er1 O4 153.87(11) . 1_655 ?
O2 Er1 O4 119.74(9) . 1_655 ?
O8 Er1 O1 146.08(10) 2_666 . ?
O7 Er1 O1 71.05(10) . . ?
O3 Er1 O1 135.88(9) 2_566 . ?
O9 Er1 O1 71.84(9) 1_554 . ?
O13 Er1 O1 107.42(10) . . ?
O2 Er1 O1 52.34(8) . . ?
O4 Er1 O1 68.92(9) 1_655 . ?
O8 Er1 O3 71.48(9) 2_666 1_655 ?
O7 Er1 O3 71.97(10) . 1_655 ?
O3 Er1 O3 73.20(9) 2_566 1_655 ?
O9 Er1 O3 115.00(10) 1_554 1_655 ?
O13 Er1 O3 137.98(10) . 1_655 ?
O2 Er1 O3 144.18(10) . 1_655 ?
O4 Er1 O3 51.70(9) 1_655 1_655 ?
O1 Er1 O3 114.54(8) . 1_655 ?
O8 Er1 C7 154.25(10) 2_666 . ?
O7 Er1 C7 68.01(11) . . ?
O3 Er1 C7 115.14(10) 2_566 . ?
O9 Er1 C7 83.54(11) 1_554 . ?
O13 Er1 C7 87.85(10) . . ?
O2 Er1 C7 25.59(9) . . ?
O4 Er1 C7 94.62(9) 1_655 . ?
O1 Er1 C7 26.83(8) . . ?
O3 Er1 C7 132.30(8) 1_655 . ?
O8 Er1 C8 82.45(9) 2_666 1_655 ?
O7 Er1 C8 74.10(10) . 1_655 ?
O3 Er1 C8 98.39(10) 2_566 1_655 ?
O9 Er1 C8 96.66(10) 1_554 1_655 ?
O13 Er1 C8 154.96(10) . 1_655 ?
O2 Er1 C8 137.25(9) . 1_655 ?
O4 Er1 C8 25.77(10) 1_655 1_655 ?
O1 Er1 C8 92.08(9) . 1_655 ?
O3 Er1 C8 25.96(9) 1_655 1_655 ?
C7 Er1 C8 115.26(9) . 1_655 ?
O8 Er1 Cu1 122.33(7) 2_666 1_554 ?
O7 Er1 Cu1 80.81(7) . 1_554 ?
O3 Er1 Cu1 151.24(6) 2_566 1_554 ?
O9 Er1 Cu1 61.26(6) 1_554 1_554 ?
O13 Er1 Cu1 124.63(9) . 1_554 ?
O2 Er1 Cu1 81.54(7) . 1_554 ?
O4 Er1 Cu1 42.32(7) 1_655 1_554 ?
O1 Er1 Cu1 29.37(5) . 1_554 ?
O3 Er1 Cu1 93.14(6) 1_655 1_554 ?
C7 Er1 Cu1 56.17(7) . 1_554 ?
C8 Er1 Cu1 67.70(8) 1_655 1_554 ?
O10 Cu1 O10 180.000(1) 2_658 . ?
O10 Cu1 O1 90.19(12) 2_658 2_657 ?
O10 Cu1 O1 89.81(12) . 2_657 ?
O10 Cu1 O1 89.81(12) 2_658 1_556 ?
O10 Cu1 O1 90.19(12) . 1_556 ?
O1 Cu1 O1 180.00(15) 2_657 1_556 ?
O10 Cu1 O4 90.50(13) 2_658 2_557 ?
O10 Cu1 O4 89.50(13) . 2_557 ?
O1 Cu1 O4 75.57(10) 2_657 2_557 ?
O1 Cu1 O4 104.43(10) 1_556 2_557 ?
O10 Cu1 O4 89.50(13) 2_658 1_656 ?
O10 Cu1 O4 90.50(13) . 1_656 ?
O1 Cu1 O4 104.43(10) 2_657 1_656 ?
O1 Cu1 O4 75.57(10) 1_556 1_656 ?
O4 Cu1 O4 180.000(1) 2_557 1_656 ?
O10 Cu1 Er1 101.76(9) 2_658 1_556 ?
O10 Cu1 Er1 78.24(9) . 1_556 ?
O1 Cu1 Er1 141.67(8) 2_657 1_556 ?
O1 Cu1 Er1 38.33(8) 1_556 1_556 ?
O4 Cu1 Er1 139.49(5) 2_557 1_556 ?
O4 Cu1 Er1 40.51(5) 1_656 1_556 ?
O10 Cu1 Er1 78.24(9) 2_658 2_657 ?
O10 Cu1 Er1 101.76(9) . 2_657 ?
O1 Cu1 Er1 38.33(8) 2_657 2_657 ?
O1 Cu1 Er1 141.67(8) 1_556 2_657 ?
O4 Cu1 Er1 40.51(5) 2_557 2_657 ?
O4 Cu1 Er1 139.49(5) 1_656 2_657 ?
Er1 Cu1 Er1 180.000(1) 1_556 2_657 ?
C7 O1 Cu1 156.3(3) . 1_554 ?
C7 O1 Er1 91.1(2) . . ?
Cu1 O1 Er1 112.30(11) 1_554 . ?
C7 O2 Er1 96.7(2) . . ?
C8 O3 Er1 157.1(2) . 2_566 ?
C8 O3 Er1 91.1(2) . 1_455 ?
Er1 O3 Er1 106.80(9) 2_566 1_455 ?
C8 O4 Er1 96.23(18) . 1_455 ?
C8 O4 Cu1 162.1(2) . 1_454 ?
Er1 O4 Cu1 97.17(9) 1_455 1_454 ?
C15 O7 Er1 140.8(2) . . ?
C15 O8 Er1 134.2(2) . 2_666 ?
C16 O9 Er1 139.3(2) . 1_556 ?
C16 O10 Cu1 132.1(3) . . ?
Er1 O13 H13A 123.4 . . ?
Er1 O13 H13B 117.7 . . ?
H13A O13 H13B 117.9 . . ?
O6 N1 O5 121.7(4) . . ?
O6 N1 C5 119.1(4) . . ?
O5 N1 C5 119.1(3) . . ?
O12 N2 O11 121.9(5) . . ?
O12 N2 C13 119.1(4) . . ?
O11 N2 C13 118.9(4) . . ?
C6 C1 C2 120.4(3) . . ?
C6 C1 C7 121.2(3) . . ?
C2 C1 C7 118.4(3) . . ?
C3 C2 C1 120.3(3) . . ?
C3 C2 H2 119.9 . . ?
C1 C2 H2 119.9 . . ?
C4 C3 C2 119.3(3) . . ?
C4 C3 C8 120.1(3) . . ?
C2 C3 C8 120.5(3) . . ?
C5 C4 C3 119.5(3) . . ?
C5 C4 H4 120.2 . . ?
C3 C4 H4 120.2 . . ?
C4 C5 C6 122.5(3) . . ?
C4 C5 N1 118.3(4) . . ?
C6 C5 N1 119.1(3) . . ?
C5 C6 C1 117.5(3) . . ?
C5 C6 H6 121.3 . . ?
C1 C6 H6 121.3 . . ?
O2 C7 O1 119.5(3) . . ?
O2 C7 C1 120.5(3) . . ?
O1 C7 C1 119.9(3) . . ?
O2 C7 Er1 57.7(2) . . ?
O1 C7 Er1 62.05(19) . . ?
C1 C7 Er1 176.1(3) . . ?
O4 C8 O3 120.8(3) . . ?
O4 C8 C3 119.7(3) . . ?
O3 C8 C3 119.4(3) . . ?
O4 C8 Er1 58.00(15) . 1_455 ?
O3 C8 Er1 62.93(18) . 1_455 ?
C3 C8 Er1 173.4(2) . 1_455 ?
C10 C9 C14 120.0(3) . . ?
C10 C9 C15 122.5(4) . . ?
C14 C9 C15 117.4(3) . . ?
C11 C10 C9 120.1(4) . . ?
C11 C10 H10 119.9 . . ?
C9 C10 H10 119.9 . . ?
C12 C11 C10 119.2(4) . . ?
C12 C11 C16 116.7(3) . . ?
C10 C11 C16 124.1(3) . . ?
C13 C12 C11 119.9(3) . . ?
C13 C12 H12 120.0 . . ?
C11 C12 H12 120.0 . . ?
C12 C13 C14 122.6(4) . . ?
C12 C13 N2 117.7(3) . . ?
C14 C13 N2 119.6(4) . . ?
C13 C14 C9 117.7(4) . . ?
C13 C14 H14 121.2 . . ?
C9 C14 H14 121.2 . . ?
O7 C15 O8 127.1(3) . . ?
O7 C15 C9 116.4(3) . . ?
O8 C15 C9 116.5(3) . . ?
O9 C16 O10 126.6(4) . . ?
O9 C16 C11 120.8(3) . . ?
O10 C16 C11 112.6(3) . . ?

loop_
_geom_bond_atom_site_label_1
_geom_bond_atom_site_label_2
_geom_bond_distance
_geom_bond_site_symmetry_2
_geom_bond_publ_flag
Er1 O8 2.298(3) 2_666 ?
Er1 O7 2.320(3) . ?
Er1 O3 2.329(3) 2_566 ?
Er1 O9 2.343(3) 1_554 ?
Er1 O13 2.390(3) . ?
Er1 O2 2.415(3) . ?
Er1 O4 2.448(2) 1_655 ?
Er1 O1 2.506(3) . ?
Er1 O3 2.556(3) 1_655 ?
Er1 C7 2.836(4) . ?
Er1 C8 2.869(3) 1_655 ?
Er1 Cu1 3.7389(11) 1_554 ?
Cu1 O10 1.887(3) 2_658 ?
Cu1 O10 1.887(3) . ?
Cu1 O1 1.982(2) 2_657 ?
Cu1 O1 1.982(2) 1_556 ?
Cu1 O4 2.537(3) 2_557 ?
Cu1 O4 2.537(3) 1_656 ?
Cu1 Er1 3.7389(11) 1_556 ?
Cu1 Er1 3.7389(11) 2_657 ?
O1 C7 1.281(4) . ?
O1 Cu1 1.982(2) 1_554 ?
O2 C7 1.233(4) . ?
O3 C8 1.256(4) . ?
O3 Er1 2.329(3) 2_566 ?
O3 Er1 2.556(3) 1_455 ?
O4 C8 1.255(5) . ?
O4 Er1 2.448(2) 1_455 ?
O4 Cu1 2.537(3) 1_454 ?
O5 N1 1.191(6) . ?
O6 N1 1.204(5) . ?
O7 C15 1.247(5) . ?
O8 C15 1.268(5) . ?
O8 Er1 2.298(3) 2_666 ?
O9 C16 1.235(5) . ?
O9 Er1 2.343(3) 1_556 ?
O10 C16 1.269(4) . ?
O11 N2 1.187(5) . ?
O12 N2 1.189(8) . ?
O13 H13A 0.8187 . ?
O13 H13B 0.8000 . ?
N1 C5 1.469(4) . ?
N2 C13 1.477(6) . ?
C1 C6 1.389(4) . ?
C1 C2 1.399(4) . ?
C1 C7 1.499(5) . ?
C2 C3 1.392(5) . ?
C2 H2 0.9300 . ?
C3 C4 1.391(4) . ?
C3 C8 1.485(4) . ?
C4 C5 1.365(5) . ?
C4 H4 0.9300 . ?
C5 C6 1.401(5) . ?
C6 H6 0.9300 . ?
C8 Er1 2.869(3) 1_455 ?
C9 C10 1.394(5) . ?
C9 C14 1.409(6) . ?
C9 C15 1.510(5) . ?
C10 C11 1.391(5) . ?
C10 H10 0.9300 . ?
C11 C12 1.384(6) . ?
C11 C16 1.504(5) . ?
C12 C13 1.363(6) . ?
C12 H12 0.9300 . ?
C13 C14 1.374(5) . ?
C14 H14 0.9300 . ?

loop_
_geom_hbond_atom_site_label_D
_geom_hbond_atom_site_label_H
_geom_hbond_atom_site_label_A
_geom_hbond_distance_DH
_geom_hbond_distance_HA
_geom_hbond_distance_DA
_geom_hbond_angle_DHA
_geom_hbond_site_symmetry_A
O13 H13A O11 0.82 2.11 2.858(5) 151.8 1_564
